data_7153209
loop_
_publ_author_name
'Vijayadas, Kuruppanthara N.'
'Nair, Roshna V.'
'Gawade, Rupesh L.'
'Kotmale, Amol S.'
'Prabhakaran, Panchami'
'Gonnade, Rajesh G.'
'Puranik, Vedavadi G.'
'Rajamohanan, Pattuparambil R.'
'Sanjayan, Gangadhar J.'

_publ_section_title
;
 Ester vs. amide on folding: a case study with a 2-residue synthetic
 peptide.
;
_journal_issue 48
_journal_name_full 'Organic &amp; biomolecular chemistry'
_journal_page_first 8348
_journal_page_last 8356
_journal_paper_doi 10.1039/c3ob41967c
_journal_volume 11
_journal_year 2013
_chemical_absolute_configuration syn
_chemical_formula_moiety 'C24 H28 N2 O5'
_chemical_formula_sum 'C24 H28 N2 O5'
_chemical_formula_weight 424.48
_chemical_name_common Peptide
_chemical_name_systematic
;
?
;
_space_group_IT_number 19
_symmetry_cell_setting orthorhombic
_symmetry_space_group_name_Hall 'P 2ac 2ab'
_symmetry_space_group_name_H-M 'P 21 21 21'
_atom_sites_solution_hydrogens geom
_atom_sites_solution_primary direct
_atom_sites_solution_secondary difmap
_audit_creation_method SHELXL-97
_cell_angle_alpha 90.00
_cell_angle_beta 90.00
_cell_angle_gamma 90.00
_cell_formula_units_Z 4
_cell_length_a 10.6231(7)
_cell_length_b 10.9569(7)
_cell_length_c 19.5280(12)
_cell_measurement_reflns_used 3486
_cell_measurement_temperature 296(2)
_cell_measurement_theta_max 21.684
_cell_measurement_theta_min 2.183
_cell_volume 2273.0(3)
_computing_cell_refinement 'SAINT (Bruker, 2003)'
_computing_data_collection 'SMART (Bruker, 2003)'
_computing_data_reduction 'SAINT (Bruker, 2003)'
_computing_molecular_graphics 'ORTEP-3 (Farrugia, 1997)'
_computing_publication_material 'SHELXTL (Bruker, 2003)'
_computing_structure_refinement 'SHELXL97 (Sheldrick, 1997)'
_computing_structure_solution 'SHELXS97 (Sheldrick, 1997)'
_diffrn_ambient_temperature 296(2)
_diffrn_measured_fraction_theta_full 1.000
_diffrn_measured_fraction_theta_max 1.000
_diffrn_measurement_device 'Bruker Smart APEX'
_diffrn_measurement_device_type 'CCD Area Detector'
_diffrn_measurement_method 'Phi and Omega Scan'
_diffrn_radiation_monochromator graphite
_diffrn_radiation_source 'fine-focus sealed tube'
_diffrn_radiation_type MoK\a
_diffrn_radiation_wavelength 0.71073
_diffrn_reflns_av_R_equivalents 0.0250
_diffrn_reflns_av_sigmaI/netI 0.0283
_diffrn_reflns_limit_h_max 12
_diffrn_reflns_limit_h_min -12
_diffrn_reflns_limit_k_max 13
_diffrn_reflns_limit_k_min -10
_diffrn_reflns_limit_l_max 23
_diffrn_reflns_limit_l_min -20
_diffrn_reflns_number 11578
_diffrn_reflns_theta_full 25.00
_diffrn_reflns_theta_max 25.00
_diffrn_reflns_theta_min 2.09
_exptl_absorpt_coefficient_mu 0.087
_exptl_absorpt_correction_T_max 0.9882
_exptl_absorpt_correction_T_min 0.9632
_exptl_absorpt_correction_type multi-scan
_exptl_absorpt_process_details 'Bruker SADABS'
_exptl_crystal_colour colourless
_exptl_crystal_density_diffrn 1.240
_exptl_crystal_density_method 'not measured'
_exptl_crystal_description rectangular
_exptl_crystal_F_000 904
_exptl_crystal_size_max 0.43
_exptl_crystal_size_mid 0.31
_exptl_crystal_size_min 0.14
_refine_diff_density_max 0.151
_refine_diff_density_min -0.239
_refine_diff_density_rms 0.064
_refine_ls_abs_structure_details 'Flack H D (1983), Acta Cryst. A39, 876-881'
_refine_ls_abs_structure_Flack 0.3(10)
_refine_ls_extinction_method none
_refine_ls_goodness_of_fit_ref 1.066
_refine_ls_hydrogen_treatment constr
_refine_ls_matrix_type full
_refine_ls_number_parameters 283
_refine_ls_number_reflns 4004
_refine_ls_number_restraints 0
_refine_ls_restrained_S_all 1.066
_refine_ls_R_factor_all 0.0507
_refine_ls_R_factor_gt 0.0402
_refine_ls_shift/su_max 0.000
_refine_ls_shift/su_mean 0.000
_refine_ls_structure_factor_coef Fsqd
_refine_ls_weighting_details 'calc w=1/[\s^2^(Fo^2^)+(0.0538P)^2^+0.0449P] where P=(Fo^2^+2Fc^2^)/3'
_refine_ls_weighting_scheme calc
_refine_ls_wR_factor_gt 0.0897
_refine_ls_wR_factor_ref 0.0946
_reflns_number_gt 3349
_reflns_number_total 4004
_reflns_threshold_expression >2sigma(I)
_cod_data_source_file c3ob41967c.txt
_cod_data_source_block 7
_cod_depositor_comments
;
The following automatic conversions were performed:

'_symmetry_cell_setting' value 'Orthorhombic' changed to
'orthorhombic' according to
/home/saulius/struct/CIF-dictionaries/cif_core.dic dictionary named
'cif_core.dic' version 2.4.2 from 2011-04-26.

Automatic conversion script
Id: cif_fix_values 1891 2012-01-12 08:04:46Z andrius 
;
_cod_original_sg_symbol_H-M P212121
_cod_database_code 7153209

loop_
_symmetry_equiv_pos_as_xyz
'x, y, z'
'-x+1/2, -y, z+1/2'
'-x, y+1/2, -z+1/2'
'x+1/2, -y+1/2, -z'

loop_
_atom_site_label
_atom_site_type_symbol
_atom_site_fract_x
_atom_site_fract_y
_atom_site_fract_z
_atom_site_U_iso_or_equiv
_atom_site_adp_type
_atom_site_occupancy
_atom_site_symmetry_multiplicity
_atom_site_calc_flag
_atom_site_refinement_flags
O1 O 1.00708(12) 0.47531(12) 0.18830(6) 0.0530(3) Uani 1 1 d .
O2 O 0.93968(17) 0.30014(14) 0.13877(8) 0.0746(5) Uani 1 1 d .
O3 O 0.75680(15) 0.71682(12) 0.09675(6) 0.0581(4) Uani 1 1 d .
O4 O 0.54896(14) 0.89549(14) 0.01084(8) 0.0669(4) Uani 1 1 d .
O5 O 0.65649(14) 1.03310(12) 0.07170(7) 0.0581(4) Uani 1 1 d .
N1 N 0.87217(14) 0.48677(14) 0.10408(7) 0.0494(4) Uani 1 1 d .
H1 H 0.8818 0.5632 0.1128 0.059 Uiso 1 1 calc R
N2 N 0.76952(14) 0.76876(13) -0.01387(7) 0.0453(4) Uani 1 1 d .
C1 C 0.94004(18) 0.40947(18) 0.14321(9) 0.0465(4) Uani 1 1 d .
C2 C 0.78796(17) 0.45853(16) 0.05108(9) 0.0436(4) Uani 1 1 d .
C3 C 0.7576(2) 0.33974(17) 0.03256(10) 0.0545(5) Uani 1 1 d .
H3 H 0.7965 0.2744 0.0543 0.065 Uiso 1 1 calc R
C4 C 0.6699(2) 0.3187(2) -0.01807(11) 0.0650(6) Uani 1 1 d .
H4 H 0.6505 0.2387 -0.0301 0.078 Uiso 1 1 calc R
C5 C 0.6106(2) 0.4127(2) -0.05108(11) 0.0642(6) Uani 1 1 d .
H5 H 0.5501 0.3972 -0.0844 0.077 Uiso 1 1 calc R
C6 C 0.6424(2) 0.5310(2) -0.03397(9) 0.0550(5) Uani 1 1 d .
H6 H 0.6032 0.5954 -0.0565 0.066 Uiso 1 1 calc R
C7 C 0.73137(17) 0.55586(16) 0.01594(9) 0.0421(4) Uani 1 1 d .
C8 C 0.75561(17) 0.68560(16) 0.03577(9) 0.0442(4) Uani 1 1 d .
C9 C 0.8005(2) 0.7503(2) -0.08638(9) 0.0579(5) Uani 1 1 d .
H9A H 0.7250 0.7469 -0.1143 0.070 Uiso 1 1 calc R
H9B H 0.8485 0.6760 -0.0930 0.070 Uiso 1 1 calc R
C10 C 0.8781(2) 0.8616(2) -0.10290(12) 0.0699(6) Uani 1 1 d .
H10A H 0.8760 0.8795 -0.1515 0.084 Uiso 1 1 calc R
H10B H 0.9649 0.8510 -0.0886 0.084 Uiso 1 1 calc R
C11 C 0.8138(2) 0.9611(2) -0.06182(11) 0.0675(6) Uani 1 1 d .
H11A H 0.7412 0.9929 -0.0861 0.081 Uiso 1 1 calc R
H11B H 0.8714 1.0278 -0.0524 0.081 Uiso 1 1 calc R
C12 C 0.77417(18) 0.89699(16) 0.00454(9) 0.0481(5) Uani 1 1 d .
H12 H 0.8373 0.9105 0.0404 0.058 Uiso 1 1 calc R
C13 C 0.64662(19) 0.93827(16) 0.02875(10) 0.0474(4) Uani 1 1 d .
C14 C 0.5402(2) 1.0862(2) 0.09546(12) 0.0720(7) Uani 1 1 d .
H14A H 0.4791 1.0841 0.0585 0.086 Uiso 1 1 calc R
H14B H 0.5549 1.1711 0.1071 0.086 Uiso 1 1 calc R
C15 C 0.48586(19) 1.02197(19) 0.15688(10) 0.0535(5) Uani 1 1 d .
C16 C 0.3810(2) 1.0737(2) 0.18741(14) 0.0773(7) Uani 1 1 d .
H16 H 0.3465 1.1446 0.1692 0.093 Uiso 1 1 calc R
C17 C 0.3279(3) 1.0220(3) 0.24367(17) 0.1037(10) Uani 1 1 d .
H17 H 0.2588 1.0589 0.2643 0.124 Uiso 1 1 calc R
C18 C 0.3752(3) 0.9163(3) 0.27012(16) 0.0965(9) Uani 1 1 d .
H18 H 0.3388 0.8815 0.3088 0.116 Uiso 1 1 calc R
C19 C 0.4766(2) 0.8614(3) 0.23953(13) 0.0817(8) Uani 1 1 d .
H19 H 0.5078 0.7883 0.2567 0.098 Uiso 1 1 calc R
C20 C 0.5323(2) 0.9153(2) 0.18303(11) 0.0654(6) Uani 1 1 d .
H20 H 0.6019 0.8787 0.1627 0.079 Uiso 1 1 calc R
C21 C 1.07500(19) 0.41567(18) 0.24509(9) 0.0520(5) Uani 1 1 d .
C22 C 1.1339(3) 0.5235(2) 0.28127(12) 0.0781(7) Uani 1 1 d .
H22A H 1.1911 0.5641 0.2507 0.117 Uiso 1 1 calc R
H22B H 1.1789 0.4956 0.3209 0.117 Uiso 1 1 calc R
H22C H 1.0691 0.5794 0.2951 0.117 Uiso 1 1 calc R
C23 C 0.9825(3) 0.3517(3) 0.29117(12) 0.0774(7) Uani 1 1 d .
H23A H 0.9205 0.4091 0.3068 0.116 Uiso 1 1 calc R
H23B H 1.0262 0.3180 0.3298 0.116 Uiso 1 1 calc R
H23C H 0.9417 0.2873 0.2663 0.116 Uiso 1 1 calc R
C24 C 1.1742(2) 0.3300(2) 0.21839(12) 0.0734(7) Uani 1 1 d .
H24A H 1.1345 0.2616 0.1965 0.110 Uiso 1 1 calc R
H24B H 1.2251 0.3016 0.2558 0.110 Uiso 1 1 calc R
H24C H 1.2263 0.3720 0.1859 0.110 Uiso 1 1 calc R

loop_
_atom_site_aniso_label
_atom_site_aniso_U_11
_atom_site_aniso_U_22
_atom_site_aniso_U_33
_atom_site_aniso_U_23
_atom_site_aniso_U_13
_atom_site_aniso_U_12
O1 0.0619(8) 0.0478(8) 0.0494(7) 0.0016(6) -0.0158(7) 0.0093(6)
O2 0.1040(13) 0.0454(9) 0.0745(10) -0.0028(7) -0.0331(9) 0.0186(8)
O3 0.0842(10) 0.0507(8) 0.0393(7) -0.0004(6) -0.0068(7) 0.0080(7)
O4 0.0508(8) 0.0731(10) 0.0768(10) -0.0096(8) -0.0122(8) 0.0077(8)
O5 0.0626(8) 0.0464(8) 0.0652(8) -0.0074(7) 0.0070(7) 0.0014(7)
N1 0.0596(9) 0.0386(8) 0.0499(9) 0.0052(7) -0.0149(8) 0.0000(8)
N2 0.0527(9) 0.0425(8) 0.0407(7) 0.0013(7) 0.0008(7) 0.0080(7)
C1 0.0560(11) 0.0440(12) 0.0395(10) 0.0036(9) 0.0024(9) 0.0085(9)
C2 0.0456(10) 0.0467(11) 0.0387(9) 0.0020(8) 0.0021(8) 0.0023(8)
C3 0.0691(13) 0.0426(11) 0.0519(11) 0.0035(9) -0.0030(10) 0.0004(10)
C4 0.0855(15) 0.0502(12) 0.0594(13) -0.0042(11) -0.0073(13) -0.0137(11)
C5 0.0736(14) 0.0661(15) 0.0528(12) -0.0029(11) -0.0167(11) -0.0128(12)
C6 0.0590(12) 0.0578(12) 0.0481(11) 0.0039(9) -0.0100(10) 0.0033(10)
C7 0.0432(9) 0.0462(10) 0.0370(8) 0.0016(8) 0.0003(8) 0.0034(8)
C8 0.0456(10) 0.0447(10) 0.0423(10) 0.0011(8) -0.0066(8) 0.0090(8)
C9 0.0686(13) 0.0609(13) 0.0442(10) 0.0016(10) 0.0043(10) 0.0062(11)
C10 0.0744(15) 0.0729(15) 0.0623(14) 0.0085(11) 0.0168(12) 0.0009(13)
C11 0.0757(15) 0.0539(13) 0.0730(14) 0.0117(12) 0.0117(12) -0.0019(11)
C12 0.0481(10) 0.0443(10) 0.0520(11) 0.0009(8) -0.0060(9) 0.0042(8)
C13 0.0534(11) 0.0393(10) 0.0496(11) 0.0028(8) -0.0060(10) 0.0039(9)
C14 0.0817(16) 0.0553(13) 0.0790(15) -0.0046(12) 0.0127(14) 0.0233(12)
C15 0.0500(11) 0.0472(11) 0.0631(12) -0.0134(10) -0.0018(10) -0.0008(9)
C16 0.0669(15) 0.0554(14) 0.110(2) -0.0029(13) 0.0191(15) 0.0092(12)
C17 0.0812(18) 0.087(2) 0.143(3) 0.005(2) 0.056(2) 0.0112(17)
C18 0.0795(18) 0.107(2) 0.103(2) 0.0193(17) 0.0364(17) 0.0084(17)
C19 0.0691(16) 0.094(2) 0.0818(17) 0.0199(15) 0.0029(14) 0.0109(15)
C20 0.0549(12) 0.0790(16) 0.0624(13) 0.0001(12) -0.0009(11) 0.0158(11)
C21 0.0622(12) 0.0524(12) 0.0415(10) 0.0016(9) -0.0079(9) 0.0174(10)
C22 0.0922(18) 0.0676(15) 0.0744(15) -0.0087(12) -0.0315(14) 0.0129(14)
C23 0.0894(18) 0.0879(18) 0.0548(13) 0.0102(13) 0.0055(13) 0.0073(15)
C24 0.0703(14) 0.0831(16) 0.0669(13) -0.0060(12) -0.0101(12) 0.0293(13)

loop_
_atom_type_symbol
_atom_type_description
_atom_type_scat_dispersion_real
_atom_type_scat_dispersion_imag
_atom_type_scat_source
C C 0.0033 0.0016 'International Tables Vol C Tables 4.2.6.8 and 6.1.1.4'
H H 0.0000 0.0000 'International Tables Vol C Tables 4.2.6.8 and 6.1.1.4'
N N 0.0061 0.0033 'International Tables Vol C Tables 4.2.6.8 and 6.1.1.4'
O O 0.0106 0.0060 'International Tables Vol C Tables 4.2.6.8 and 6.1.1.4'

loop_
_geom_angle_atom_site_label_1
_geom_angle_atom_site_label_2
_geom_angle_atom_site_label_3
_geom_angle
C1 O1 C21 120.95(15)
C13 O5 C14 116.58(17)
C1 N1 C2 128.32(16)
C1 N1 H1 115.8
C2 N1 H1 115.8
C8 N2 C12 118.91(14)
C8 N2 C9 129.02(15)
C12 N2 C9 111.40(15)
O2 C1 O1 125.80(18)
O2 C1 N1 125.69(19)
O1 C1 N1 108.51(16)
C3 C2 N1 123.17(16)
C3 C2 C7 119.03(16)
N1 C2 C7 117.80(16)
C4 C3 C2 120.06(19)
C4 C3 H3 120.0
C2 C3 H3 120.0
C5 C4 C3 121.52(19)
C5 C4 H4 119.2
C3 C4 H4 119.2
C4 C5 C6 118.71(19)
C4 C5 H5 120.6
C6 C5 H5 120.6
C5 C6 C7 121.47(19)
C5 C6 H6 119.3
C7 C6 H6 119.3
C6 C7 C2 119.14(17)
C6 C7 C8 119.13(16)
C2 C7 C8 121.46(15)
O3 C8 N2 120.46(16)
O3 C8 C7 120.86(16)
N2 C8 C7 118.58(15)
N2 C9 C10 102.57(16)
N2 C9 H9A 111.3
C10 C9 H9A 111.3
N2 C9 H9B 111.3
C10 C9 H9B 111.3
H9A C9 H9B 109.2
C9 C10 C11 102.85(17)
C9 C10 H10A 111.2
C11 C10 H10A 111.2
C9 C10 H10B 111.2
C11 C10 H10B 111.2
H10A C10 H10B 109.1
C10 C11 C12 103.94(17)
C10 C11 H11A 111.0
C12 C11 H11A 111.0
C10 C11 H11B 111.0
C12 C11 H11B 111.0
H11A C11 H11B 109.0
N2 C12 C13 109.76(16)
N2 C12 C11 104.12(15)
C13 C12 C11 112.04(16)
N2 C12 H12 110.3
C13 C12 H12 110.3
C11 C12 H12 110.3
O4 C13 O5 123.87(19)
O4 C13 C12 125.03(17)
O5 C13 C12 111.06(17)
O5 C14 C15 113.30(18)
O5 C14 H14A 108.9
C15 C14 H14A 108.9
O5 C14 H14B 108.9
C15 C14 H14B 108.9
H14A C14 H14B 107.7
C20 C15 C16 118.6(2)
C20 C15 C14 123.98(19)
C16 C15 C14 117.4(2)
C17 C16 C15 120.7(2)
C17 C16 H16 119.6
C15 C16 H16 119.6
C16 C17 C18 120.5(3)
C16 C17 H17 119.8
C18 C17 H17 119.8
C17 C18 C19 119.8(3)
C17 C18 H18 120.1
C19 C18 H18 120.1
C18 C19 C20 119.8(3)
C18 C19 H19 120.1
C20 C19 H19 120.1
C15 C20 C19 120.5(2)
C15 C20 H20 119.7
C19 C20 H20 119.7
O1 C21 C24 111.00(16)
O1 C21 C23 109.64(17)
C24 C21 C23 112.0(2)
O1 C21 C22 101.96(16)
C24 C21 C22 111.08(19)
C23 C21 C22 110.78(19)
C21 C22 H22A 109.5
C21 C22 H22B 109.5
H22A C22 H22B 109.5
C21 C22 H22C 109.5
H22A C22 H22C 109.5
H22B C22 H22C 109.5
C21 C23 H23A 109.5
C21 C23 H23B 109.5
H23A C23 H23B 109.5
C21 C23 H23C 109.5
H23A C23 H23C 109.5
H23B C23 H23C 109.5
C21 C24 H24A 109.5
C21 C24 H24B 109.5
H24A C24 H24B 109.5
C21 C24 H24C 109.5
H24A C24 H24C 109.5
H24B C24 H24C 109.5

loop_
_geom_bond_atom_site_label_1
_geom_bond_atom_site_label_2
_geom_bond_distance
O1 C1 1.343(2)
O1 C21 1.476(2)
O2 C1 1.201(2)
O3 C8 1.239(2)
O4 C13 1.191(2)
O5 C13 1.340(2)
O5 C14 1.443(3)
N1 C1 1.349(2)
N1 C2 1.403(2)
N1 H1 0.8600
N2 C8 1.339(2)
N2 C12 1.451(2)
N2 C9 1.468(2)
C2 C3 1.389(3)
C2 C7 1.403(2)
C3 C4 1.378(3)
C3 H3 0.9300
C4 C5 1.368(3)
C4 H4 0.9300
C5 C6 1.380(3)
C5 H5 0.9300
C6 C7 1.385(3)
C6 H6 0.9300
C7 C8 1.496(3)
C9 C10 1.507(3)
C9 H9A 0.9700
C9 H9B 0.9700
C10 C11 1.517(3)
C10 H10A 0.9700
C10 H10B 0.9700
C11 C12 1.533(3)
C11 H11A 0.9700
C11 H11B 0.9700
C12 C13 1.505(3)
C12 H12 0.9800
C14 C15 1.506(3)
C14 H14A 0.9700
C14 H14B 0.9700
C15 C20 1.367(3)
C15 C16 1.385(3)
C16 C17 1.359(4)
C16 H16 0.9300
C17 C18 1.364(4)
C17 H17 0.9300
C18 C19 1.370(4)
C18 H18 0.9300
C19 C20 1.384(3)
C19 H19 0.9300
C20 H20 0.9300
C21 C24 1.505(3)
C21 C23 1.506(3)
C21 C22 1.513(3)
C22 H22A 0.9600
C22 H22B 0.9600
C22 H22C 0.9600
C23 H23A 0.9600
C23 H23B 0.9600
C23 H23C 0.9600
C24 H24A 0.9600
C24 H24B 0.9600
C24 H24C 0.9600

loop_
_geom_torsion_atom_site_label_1
_geom_torsion_atom_site_label_2
_geom_torsion_atom_site_label_3
_geom_torsion_atom_site_label_4
_geom_torsion
C21 O1 C1 O2 -9.2(3)
C21 O1 C1 N1 170.22(15)
C2 N1 C1 O2 0.2(3)
C2 N1 C1 O1 -179.22(16)
C1 N1 C2 C3 2.9(3)
C1 N1 C2 C7 -177.80(17)
N1 C2 C3 C4 177.17(18)
C7 C2 C3 C4 -2.2(3)
C2 C3 C4 C5 -0.1(3)
C3 C4 C5 C6 1.6(4)
C4 C5 C6 C7 -0.6(3)
C5 C6 C7 C2 -1.7(3)
C5 C6 C7 C8 -175.8(2)
C3 C2 C7 C6 3.1(3)
N1 C2 C7 C6 -176.33(17)
C3 C2 C7 C8 177.03(17)
N1 C2 C7 C8 -2.3(3)
C12 N2 C8 O3 -5.7(3)
C9 N2 C8 O3 164.04(19)
C12 N2 C8 C7 170.87(16)
C9 N2 C8 C7 -19.4(3)
C6 C7 C8 O3 130.61(19)
C2 C7 C8 O3 -43.4(3)
C6 C7 C8 N2 -45.9(3)
C2 C7 C8 N2 140.07(17)
C8 N2 C9 C10 -146.1(2)
C12 N2 C9 C10 24.3(2)
N2 C9 C10 C11 -37.1(2)
C9 C10 C11 C12 37.0(2)
C8 N2 C12 C13 -69.7(2)
C9 N2 C12 C13 118.85(18)
C8 N2 C12 C11 170.20(17)
C9 N2 C12 C11 -1.2(2)
C10 C11 C12 N2 -22.3(2)
C10 C11 C12 C13 -140.82(18)
C14 O5 C13 O4 -1.5(3)
C14 O5 C13 C12 176.36(16)
N2 C12 C13 O4 -28.5(3)
C11 C12 C13 O4 86.7(2)
N2 C12 C13 O5 153.70(14)
C11 C12 C13 O5 -91.1(2)
C13 O5 C14 C15 85.1(2)
O5 C14 C15 C20 -7.6(3)
O5 C14 C15 C16 173.79(19)
C20 C15 C16 C17 2.3(4)
C14 C15 C16 C17 -179.0(3)
C15 C16 C17 C18 -1.7(5)
C16 C17 C18 C19 -0.3(5)
C17 C18 C19 C20 1.6(5)
C16 C15 C20 C19 -1.0(3)
C14 C15 C20 C19 -179.6(2)
C18 C19 C20 C15 -0.9(4)
C1 O1 C21 C24 62.0(2)
C1 O1 C21 C23 -62.2(2)
C1 O1 C21 C22 -179.58(17)
